data_7044573
loop_
_publ_author_name
'Zhang, Yanpeng'
'Mei, Tao'
'Yang, Dawei'
'Zhang, Yixin'
'Wang, Baomin'
'Qu, Jingping'

_publ_section_title
;
 Synthesis and reactivity of thiolate-bridged multi-iron complexes
 supported by cyclic (alkyl)(amino)carbene
;
_journal_name_full 'Dalton Trans.'
_journal_paper_doi 10.1039/C7DT03353B
_journal_year 2017
_chemical_formula_sum 'C40 H62 Br4 Fe2 N2'
_chemical_formula_weight 1002.26
_chemical_name_systematic
; 
 ? 
;
_space_group_IT_number 14
_symmetry_cell_setting monoclinic
_symmetry_space_group_name_Hall '-P 2yn'
_symmetry_space_group_name_H-M 'P 1 21/n 1'
_atom_sites_solution_hydrogens geom
_atom_sites_solution_primary direct
_atom_sites_solution_secondary difmap
_audit_creation_method SHELXL-97
_audit_update_record
;
2017-08-22 deposited with the CCDC.
2017-10-17 downloaded from the CCDC.
;
_cell_angle_alpha 90.00
_cell_angle_beta 90.4710(10)
_cell_angle_gamma 90.00
_cell_formula_units_Z 2
_cell_length_a 9.2767(2)
_cell_length_b 14.5310(4)
_cell_length_c 15.8281(4)
_cell_measurement_reflns_used 9947
_cell_measurement_temperature 173(2)
_cell_measurement_theta_max 33.6463
_cell_measurement_theta_min 2.5358
_cell_volume 2133.55(9)
_computing_structure_refinement 'SHELXL-97 (Sheldrick, 1997)'
_computing_structure_solution 'SHELXS-97 (Sheldrick, 1990)'
_diffrn_ambient_temperature 173(2)
_diffrn_measured_fraction_theta_full 1.000
_diffrn_measured_fraction_theta_max 1.000
_diffrn_measurement_device_type 'CCD area detector'
_diffrn_radiation_monochromator graphite
_diffrn_radiation_source 'fine-focus sealed tube'
_diffrn_radiation_type MoK\a
_diffrn_radiation_wavelength 0.71073
_diffrn_reflns_av_R_equivalents 0.0275
_diffrn_reflns_av_sigmaI/netI 0.0151
_diffrn_reflns_limit_h_max 11
_diffrn_reflns_limit_h_min -11
_diffrn_reflns_limit_k_max 17
_diffrn_reflns_limit_k_min -17
_diffrn_reflns_limit_l_max 18
_diffrn_reflns_limit_l_min -18
_diffrn_reflns_number 26713
_diffrn_reflns_theta_full 24.99
_diffrn_reflns_theta_max 24.99
_diffrn_reflns_theta_min 2.54
_exptl_absorpt_coefficient_mu 4.454
_exptl_absorpt_correction_T_max 0.4407
_exptl_absorpt_correction_T_min 0.3298
_exptl_absorpt_correction_type empirical
_exptl_crystal_density_diffrn 1.560
_exptl_crystal_density_method 'not measured'
_exptl_crystal_description BLOCK
_exptl_crystal_F_000 1016
_exptl_crystal_size_max 0.32
_exptl_crystal_size_mid 0.31
_exptl_crystal_size_min 0.22
_refine_diff_density_max 1.406
_refine_diff_density_min -0.836
_refine_diff_density_rms 0.084
_refine_ls_extinction_method none
_refine_ls_goodness_of_fit_ref 1.021
_refine_ls_hydrogen_treatment mixed
_refine_ls_matrix_type full
_refine_ls_number_parameters 217
_refine_ls_number_reflns 3741
_refine_ls_number_restraints 0
_refine_ls_restrained_S_all 1.021
_refine_ls_R_factor_all 0.0363
_refine_ls_R_factor_gt 0.0323
_refine_ls_shift/su_max 0.001
_refine_ls_shift/su_mean 0.000
_refine_ls_structure_factor_coef Fsqd
_refine_ls_weighting_details 'calc w=1/[\s^2^(Fo^2^)+(0.0532P)^2^+4.1373P] where P=(Fo^2^+2Fc^2^)/3'
_refine_ls_weighting_scheme calc
_refine_ls_wR_factor_gt 0.0917
_refine_ls_wR_factor_ref 0.0936
_reflns_number_gt 3385
_reflns_number_total 3741
_reflns_threshold_expression >2sigma(I)
_cod_data_source_file c7dt03353b2.cif
_cod_data_source_block 2_CCDC1
_cod_depositor_comments
;
The following automatic conversions were performed:

'_symmetry_cell_setting' value 'Monoclinic' changed to 'monoclinic'
according to
/home/data/users/saulius/crontab/automatic-downloads/rss-feeds/RSC/lib/dictionaries/cif_core.dic
dictionary named 'cif_core.dic' version 2.4.2 from 2011-04-26.

Automatic conversion script
Id: cif_fix_values 4973 2017-02-22 13:04:09Z antanas 
;
_cod_original_sg_symbol_H-M 'P2(1)/n  '
_cod_database_code 7044573

loop_
_symmetry_equiv_pos_as_xyz
'x, y, z'
'-x+1/2, y+1/2, -z+1/2'
'-x, -y, -z'
'x-1/2, -y-1/2, z-1/2'

loop_
_atom_site_label
_atom_site_type_symbol
_atom_site_fract_x
_atom_site_fract_y
_atom_site_fract_z
_atom_site_U_iso_or_equiv
_atom_site_adp_type
_atom_site_occupancy
_atom_site_symmetry_multiplicity
_atom_site_calc_flag
_atom_site_refinement_flags
Br1 Br 0.06805(4) 0.92811(3) 0.08902(2) 0.03482(12) Uani 1 1 d .
Br2 Br 0.20954(4) 1.18165(3) 0.07482(3) 0.04462(14) Uani 1 1 d .
Fe1 Fe -0.00624(5) 1.09356(3) 0.06604(3) 0.02836(14) Uani 1 1 d .
N1 N -0.2058(3) 1.19590(16) 0.18668(15) 0.0187(5) Uani 1 1 d .
C18 C -0.1601(4) 1.3599(2) 0.0791(2) 0.0283(7) Uani 1 1 d .
H18A H -0.2396 1.3135 0.0755 0.034 Uiso 1 1 calc R
C2 C -0.3343(3) 1.0777(2) 0.1260(2) 0.0231(6) Uani 1 1 d .
C6 C -0.3548(3) 1.2061(2) 0.2273(2) 0.0238(6) Uani 1 1 d .
C1 C -0.1904(3) 1.1280(2) 0.13319(18) 0.0195(6) Uani 1 1 d .
C9 C -0.0884(3) 1.2595(2) 0.20679(19) 0.0218(6) Uani 1 1 d .
C17 C -0.0703(3) 1.3386(2) 0.1569(2) 0.0251(7) Uani 1 1 d .
C7 C -0.3426(4) 1.2183(3) 0.3224(2) 0.0339(8) Uani 1 1 d .
H7A H -0.2908 1.1657 0.3468 0.051 Uiso 1 1 calc R
H7B H -0.4393 1.2218 0.3466 0.051 Uiso 1 1 calc R
H7C H -0.2898 1.2751 0.3350 0.051 Uiso 1 1 calc R
C5 C -0.4203(3) 1.1134(2) 0.2018(2) 0.0267(7) Uani 1 1 d .
H5A H -0.4136 1.0694 0.2494 0.032 Uiso 1 1 calc R
H5B H -0.5231 1.1211 0.1861 0.032 Uiso 1 1 calc R
C10 C 0.0055(3) 1.2377(2) 0.2740(2) 0.0266(7) Uani 1 1 d .
C3 C -0.3158(4) 0.9735(2) 0.1297(2) 0.0343(8) Uani 1 1 d .
H3A H -0.2616 0.9527 0.0804 0.051 Uiso 1 1 calc R
H3B H -0.4108 0.9440 0.1297 0.051 Uiso 1 1 calc R
H3C H -0.2632 0.9568 0.1814 0.051 Uiso 1 1 calc R
C14 C 0.1156(4) 1.2991(3) 0.2929(2) 0.0357(8) Uani 1 1 d .
H14A H 0.1796 1.2866 0.3386 0.043 Uiso 1 1 calc R
C8 C -0.4360(4) 1.2883(2) 0.1911(2) 0.0332(8) Uani 1 1 d .
H8A H -0.4448 1.2817 0.1296 0.050 Uiso 1 1 calc R
H8B H -0.3833 1.3450 0.2044 0.050 Uiso 1 1 calc R
H8C H -0.5324 1.2912 0.2159 0.050 Uiso 1 1 calc R
C15 C 0.1334(4) 1.3785(3) 0.2458(2) 0.0401(9) Uani 1 1 d .
H15A H 0.2086 1.4202 0.2599 0.048 Uiso 1 1 calc R
C13 C -0.0084(5) 1.1652(3) 0.4193(2) 0.0438(9) Uani 1 1 d .
H13A H -0.0911 1.2046 0.4322 0.066 Uiso 1 1 calc R
H13B H 0.0807 1.1957 0.4377 0.066 Uiso 1 1 calc R
H13C H -0.0182 1.1064 0.4489 0.066 Uiso 1 1 calc R
C16 C 0.0434(4) 1.3973(2) 0.1790(2) 0.0347(8) Uani 1 1 d .
H16A H 0.0585 1.4516 0.1468 0.042 Uiso 1 1 calc R
C19 C -0.0696(4) 1.3516(3) -0.0010(2) 0.0421(9) Uani 1 1 d .
H19A H -0.1298 1.3654 -0.0506 0.063 Uiso 1 1 calc R
H19B H -0.0317 1.2889 -0.0056 0.063 Uiso 1 1 calc R
H19C H 0.0108 1.3953 0.0019 0.063 Uiso 1 1 calc R
C4 C -0.4037(4) 1.1052(3) 0.0411(2) 0.0330(8) Uani 1 1 d .
H4A H -0.3459 1.0806 -0.0053 0.050 Uiso 1 1 calc R
H4B H -0.4077 1.1724 0.0369 0.050 Uiso 1 1 calc R
H4C H -0.5016 1.0800 0.0376 0.050 Uiso 1 1 calc R
C11 C -0.0031(4) 1.1480(2) 0.3238(2) 0.0333(8) Uani 1 1 d .
H11A H -0.0938 1.1155 0.3067 0.040 Uiso 1 1 calc R
C12 C 0.1245(5) 1.0856(3) 0.3022(3) 0.0519(11) Uani 1 1 d .
H12A H 0.1176 1.0282 0.3344 0.078 Uiso 1 1 calc R
H12B H 0.2148 1.1170 0.3168 0.078 Uiso 1 1 calc R
H12C H 0.1227 1.0718 0.2416 0.078 Uiso 1 1 calc R
C20 C -0.2285(5) 1.4556(3) 0.0831(3) 0.0410(9) Uani 1 1 d .
H20A H -0.2872 1.4605 0.1341 0.061 Uiso 1 1 calc R
H20B H -0.2897 1.4652 0.0331 0.061 Uiso 1 1 calc R
H20C H -0.1525 1.5024 0.0846 0.061 Uiso 1 1 calc R

loop_
_atom_site_aniso_label
_atom_site_aniso_U_11
_atom_site_aniso_U_22
_atom_site_aniso_U_33
_atom_site_aniso_U_23
_atom_site_aniso_U_13
_atom_site_aniso_U_12
Br1 0.0367(2) 0.0383(2) 0.0294(2) -0.00049(14) -0.00112(14) 0.00887(14)
Br2 0.0247(2) 0.0534(3) 0.0559(3) -0.01782(18) 0.00708(16) -0.00574(15)
Fe1 0.0225(2) 0.0335(3) 0.0291(3) -0.0072(2) 0.00234(19) 0.00220(19)
N1 0.0191(12) 0.0180(12) 0.0190(12) -0.0024(10) 0.0018(10) -0.0005(10)
C18 0.0324(17) 0.0251(17) 0.0276(16) 0.0022(13) 0.0028(14) -0.0043(13)
C2 0.0215(15) 0.0209(15) 0.0267(16) -0.0036(12) 0.0006(12) -0.0046(12)
C6 0.0215(15) 0.0241(16) 0.0257(16) -0.0015(13) 0.0068(12) -0.0017(12)
C1 0.0211(15) 0.0192(15) 0.0182(14) 0.0020(11) -0.0034(11) -0.0001(12)
C9 0.0206(15) 0.0216(15) 0.0233(15) -0.0084(12) 0.0040(12) -0.0013(12)
C17 0.0280(16) 0.0231(16) 0.0241(16) -0.0066(12) 0.0079(13) -0.0033(13)
C7 0.0398(19) 0.0348(19) 0.0273(17) -0.0046(14) 0.0124(15) -0.0031(15)
C5 0.0243(16) 0.0264(16) 0.0295(17) -0.0023(13) 0.0064(13) -0.0050(13)
C10 0.0264(16) 0.0270(17) 0.0265(16) -0.0088(13) 0.0001(13) 0.0016(13)
C3 0.0360(19) 0.0213(17) 0.046(2) -0.0056(15) 0.0064(16) -0.0048(14)
C14 0.0286(18) 0.042(2) 0.0368(19) -0.0145(16) -0.0064(15) -0.0003(15)
C8 0.0291(18) 0.0286(18) 0.042(2) 0.0010(15) 0.0117(15) 0.0047(14)
C15 0.0334(19) 0.042(2) 0.045(2) -0.0162(17) 0.0018(16) -0.0155(16)
C13 0.055(2) 0.047(2) 0.0292(19) -0.0032(16) -0.0114(17) 0.0008(19)
C16 0.0355(19) 0.0308(18) 0.0379(19) -0.0057(15) 0.0093(16) -0.0113(15)
C19 0.051(2) 0.047(2) 0.0285(18) 0.0061(16) 0.0070(17) -0.0051(19)
C4 0.0259(17) 0.045(2) 0.0280(17) -0.0045(15) -0.0073(14) -0.0034(15)
C11 0.040(2) 0.0322(18) 0.0276(17) -0.0060(14) -0.0100(15) 0.0040(15)
C12 0.067(3) 0.046(2) 0.042(2) -0.0073(18) -0.017(2) 0.024(2)
C20 0.050(2) 0.0256(18) 0.047(2) 0.0038(16) 0.0012(18) 0.0014(16)

loop_
_atom_type_symbol
_atom_type_description
_atom_type_scat_dispersion_real
_atom_type_scat_dispersion_imag
_atom_type_scat_source
C C 0.0033 0.0016 'International Tables Vol C Tables 4.2.6.8 and 6.1.1.4'
H H 0.0000 0.0000 'International Tables Vol C Tables 4.2.6.8 and 6.1.1.4'
N N 0.0061 0.0033 'International Tables Vol C Tables 4.2.6.8 and 6.1.1.4'
Fe Fe 0.3463 0.8444 'International Tables Vol C Tables 4.2.6.8 and 6.1.1.4'
Br Br -0.2901 2.4595 'International Tables Vol C Tables 4.2.6.8 and 6.1.1.4'

loop_
_geom_angle_atom_site_label_1
_geom_angle_atom_site_label_2
_geom_angle_atom_site_label_3
_geom_angle
_geom_angle_site_symmetry_3
Fe1 Br1 Fe1 85.386(19) 3_575
C1 Fe1 Br2 122.32(8) .
C1 Fe1 Br1 112.31(8) .
Br2 Fe1 Br1 105.97(2) .
C1 Fe1 Br1 110.15(8) 3_575
Br2 Fe1 Br1 107.87(2) 3_575
Br1 Fe1 Br1 94.614(19) 3_575
C1 N1 C9 122.2(2) .
C1 N1 C6 116.6(2) .
C9 N1 C6 121.3(2) .
C17 C18 C19 110.8(3) .
C17 C18 C20 112.2(3) .
C19 C18 C20 109.6(3) .
C3 C2 C1 112.0(3) .
C3 C2 C4 109.7(3) .
C1 C2 C4 107.5(3) .
C3 C2 C5 111.4(3) .
C1 C2 C5 103.8(2) .
C4 C2 C5 112.3(3) .
C7 C6 C8 108.3(3) .
C7 C6 N1 111.4(3) .
C8 C6 N1 111.3(2) .
C7 C6 C5 112.9(3) .
C8 C6 C5 113.4(3) .
N1 C6 C5 99.3(2) .
N1 C1 C2 108.0(3) .
N1 C1 Fe1 127.3(2) .
C2 C1 Fe1 124.6(2) .
C10 C9 C17 122.2(3) .
C10 C9 N1 118.6(3) .
C17 C9 N1 119.2(3) .
C16 C17 C9 116.9(3) .
C16 C17 C18 119.2(3) .
C9 C17 C18 123.9(3) .
C2 C5 C6 107.2(2) .
C14 C10 C9 117.9(3) .
C14 C10 C11 118.7(3) .
C9 C10 C11 123.3(3) .
C15 C14 C10 120.7(3) .
C16 C15 C14 120.5(3) .
C15 C16 C17 121.6(3) .
C10 C11 C13 111.8(3) .
C10 C11 C12 110.3(3) .
C13 C11 C12 110.4(3) .

loop_
_geom_bond_atom_site_label_1
_geom_bond_atom_site_label_2
_geom_bond_distance
_geom_bond_site_symmetry_2
Br1 Fe1 2.5266(6) .
Br1 Fe1 2.5354(6) 3_575
Br2 Fe1 2.3791(6) .
Fe1 C1 2.080(3) .
Fe1 Br1 2.5354(6) 3_575
N1 C1 1.308(4) .
N1 C9 1.461(4) .
N1 C6 1.536(4) .
C18 C17 1.514(5) .
C18 C19 1.531(5) .
C18 C20 1.530(5) .
C2 C3 1.525(4) .
C2 C1 1.526(4) .
C2 C4 1.538(5) .
C2 C5 1.537(4) .
C6 C7 1.519(5) .
C6 C8 1.522(5) .
C6 C5 1.530(4) .
C9 C10 1.406(5) .
C9 C17 1.405(5) .
C17 C16 1.399(5) .
C10 C14 1.388(5) .
C10 C11 1.526(5) .
C14 C15 1.383(6) .
C15 C16 1.370(6) .
C13 C11 1.532(5) .
C11 C12 1.531(5) .
